data_7106071
loop_
_publ_author_name
'Ahmed Al-Harbi'
'Wesley Sattler'
'Aaron Sattler'
'Gerard Parkin'

_publ_section_title
;
 Synthesis and Structural Characterization of
 Tris(2-oxo-1-t-butylimidazolyl) and Tris(2-oxo-1-methylbenzimidazolyl)
 hydroborato Complexes: A New Class of Tripodal Oxygen Donor Ligand
;
_journal_name_full Chem.Commun.
_journal_page_first 3123
_journal_paper_doi 10.1039/c0cc03943h
_journal_volume 47
_journal_year 2011
_chemical_formula_sum 'C42 H68 B2 N12 Na2 O6'
_chemical_formula_weight 904.68
_chemical_name_systematic
;
?
;
_space_group_IT_number 2
_symmetry_cell_setting triclinic
_symmetry_space_group_name_Hall '-P 1'
_symmetry_space_group_name_H-M 'P -1'
_atom_sites_solution_hydrogens geom
_atom_sites_solution_primary direct
_atom_sites_solution_secondary difmap
_audit_creation_method SHELXL-97
_cell_angle_alpha 104.306(5)
_cell_angle_beta 92.511(5)
_cell_angle_gamma 108.015(5)
_cell_formula_units_Z 1
_cell_length_a 10.357(3)
_cell_length_b 10.900(3)
_cell_length_c 12.135(4)
_cell_measurement_reflns_used 2702
_cell_measurement_temperature 150(2)
_cell_measurement_theta_max 23.17
_cell_measurement_theta_min 2.30
_cell_volume 1251.6(7)
_computing_cell_refinement 'Bruker SAINT'
_computing_data_collection 'Bruker APEX2'
_computing_data_reduction 'Bruker SAINT'
_computing_molecular_graphics 'Bruker SHELXTL'
_computing_publication_material 'Bruker SHELXTL'
_computing_structure_refinement 'SHELXL-97 (Sheldrick, 2008)'
_computing_structure_solution 'SHELXS-97 (Sheldrick, 2008)'
_diffrn_ambient_temperature 150(2)
_diffrn_measured_fraction_theta_full 1.000
_diffrn_measured_fraction_theta_max 1.000
_diffrn_measurement_device_type 'Bruker APEX-II CCD'
_diffrn_measurement_method '\f and \w scans'
_diffrn_radiation_monochromator graphite
_diffrn_radiation_source 'fine-focus sealed tube'
_diffrn_radiation_type MoK\a
_diffrn_radiation_wavelength 0.71073
_diffrn_reflns_av_R_equivalents 0.0880
_diffrn_reflns_av_sigmaI/netI 0.1137
_diffrn_reflns_limit_h_max 12
_diffrn_reflns_limit_h_min -12
_diffrn_reflns_limit_k_max 13
_diffrn_reflns_limit_k_min -13
_diffrn_reflns_limit_l_max 15
_diffrn_reflns_limit_l_min -15
_diffrn_reflns_number 15155
_diffrn_reflns_theta_full 26.37
_diffrn_reflns_theta_max 26.37
_diffrn_reflns_theta_min 1.75
_exptl_absorpt_coefficient_mu 0.096
_exptl_absorpt_correction_T_max 0.9974
_exptl_absorpt_correction_T_min 0.9909
_exptl_absorpt_correction_type empirical
_exptl_absorpt_process_details sadabs
_exptl_crystal_colour Colorless
_exptl_crystal_density_diffrn 1.200
_exptl_crystal_density_method 'not measured'
_exptl_crystal_description Block
_exptl_crystal_F_000 484
_exptl_crystal_size_max 0.10
_exptl_crystal_size_mid 0.08
_exptl_crystal_size_min 0.03
_refine_diff_density_max 0.224
_refine_diff_density_min -0.208
_refine_diff_density_rms 0.045
_refine_ls_extinction_method none
_refine_ls_goodness_of_fit_ref 1.092
_refine_ls_hydrogen_treatment mixed
_refine_ls_matrix_type full
_refine_ls_number_parameters 302
_refine_ls_number_reflns 5123
_refine_ls_number_restraints 0
_refine_ls_restrained_S_all 1.092
_refine_ls_R_factor_all 0.1517
_refine_ls_R_factor_gt 0.0568
_refine_ls_shift/su_max 0.000
_refine_ls_shift/su_mean 0.000
_refine_ls_structure_factor_coef Fsqd
_refine_ls_weighting_details 'calc w=1/[\s^2^(Fo^2^)+(0.0200P)^2^+0.0000P] where P=(Fo^2^+2Fc^2^)/3'
_refine_ls_weighting_scheme calc
_refine_ls_wR_factor_gt 0.0784
_refine_ls_wR_factor_ref 0.0932
_reflns_number_gt 2434
_reflns_number_total 5123
_reflns_threshold_expression >2sigma(I)
_cod_data_source_file C0CC03943H.TXT
_cod_data_source_block nattos10
_cod_depositor_comments
;
The following automatic conversions were performed:

'_symmetry_cell_setting' value 'Triclinic' changed to 'triclinic'
according to the built-in table from CIF Core dictionary named
'cif_core.dic' version 2.4.1 from 2010-06-29.

Automatic conversion script
Id: cif_fix_values 1646 2011-03-28 12:23:43Z adriana 
;
_cod_original_cell_volume 1251.6(6)
_cod_original_sg_symbol_H-M P-1
_cod_database_code 7106071

loop_
_symmetry_equiv_pos_as_xyz
'x, y, z'
'-x, -y, -z'

loop_
_atom_site_label
_atom_site_type_symbol
_atom_site_fract_x
_atom_site_fract_y
_atom_site_fract_z
_atom_site_U_iso_or_equiv
_atom_site_adp_type
_atom_site_occupancy
_atom_site_symmetry_multiplicity
_atom_site_calc_flag
_atom_site_refinement_flags
_atom_site_disorder_assembly
_atom_site_disorder_group
Na Na 0.65148(10) 0.58627(10) -0.01897(8) 0.0451(3) Uani 1 1 d . . .
B B 0.4359(3) 0.3166(3) -0.2360(3) 0.0367(8) Uani 1 1 d . . .
H1 H 0.4611(19) 0.3406(19) -0.1380(17) 0.029(6) Uiso 1 1 d . . .
O1 O 0.22046(17) 0.20681(17) -0.09714(14) 0.0467(5) Uani 1 1 d . . .
O2 O 0.71638(17) 0.49951(17) -0.18714(15) 0.0476(5) Uani 1 1 d . . .
O3 O 0.42553(17) 0.57305(17) -0.08382(15) 0.0454(5) Uani 1 1 d . . .
N11 N 0.3058(2) 0.1919(2) -0.27490(17) 0.0347(6) Uani 1 1 d . . .
N12 N 0.0999(2) 0.0506(2) -0.26907(17) 0.0355(6) Uani 1 1 d . . .
N21 N 0.5600(2) 0.2910(2) -0.29192(17) 0.0372(6) Uani 1 1 d . . .
N22 N 0.7809(2) 0.3338(2) -0.31295(17) 0.0366(6) Uani 1 1 d . . .
N31 N 0.41116(19) 0.4374(2) -0.26899(18) 0.0356(6) Uani 1 1 d . . .
N32 N 0.3849(2) 0.6365(2) -0.24957(19) 0.0394(6) Uani 1 1 d . . .
C11 C 0.2105(3) 0.1551(3) -0.2026(2) 0.0364(7) Uani 1 1 d . . .
C12 C 0.2497(3) 0.1131(3) -0.3859(2) 0.0387(7) Uani 1 1 d . . .
H12A H 0.2911 0.1208 -0.4533 0.046 Uiso 1 1 calc R . .
C13 C 0.1272(3) 0.0242(3) -0.3822(2) 0.0376(7) Uani 1 1 d . . .
H13A H 0.0698 -0.0442 -0.4455 0.045 Uiso 1 1 calc R . .
C14 C -0.0219(3) -0.0230(2) -0.2234(2) 0.0352(7) Uani 1 1 d . . .
C15 C -0.1228(3) -0.1296(3) -0.3227(2) 0.0532(9) Uani 1 1 d . . .
H15A H -0.0776 -0.1907 -0.3638 0.080 Uiso 1 1 calc R . .
H15B H -0.1533 -0.0860 -0.3754 0.080 Uiso 1 1 calc R . .
H15C H -0.2020 -0.1804 -0.2925 0.080 Uiso 1 1 calc R . .
C16 C -0.0914(2) 0.0750(3) -0.1617(2) 0.0455(8) Uani 1 1 d . . .
H16A H -0.0247 0.1476 -0.1022 0.068 Uiso 1 1 calc R . .
H16B H -0.1674 0.0274 -0.1264 0.068 Uiso 1 1 calc R . .
H16C H -0.1265 0.1126 -0.2172 0.068 Uiso 1 1 calc R . .
C17 C 0.0226(3) -0.0917(3) -0.1414(2) 0.0508(8) Uani 1 1 d . . .
H17A H 0.0921 -0.0248 -0.0804 0.076 Uiso 1 1 calc R . .
H17B H 0.0611 -0.1584 -0.1833 0.076 Uiso 1 1 calc R . .
H17C H -0.0567 -0.1363 -0.1076 0.076 Uiso 1 1 calc R . .
C21 C 0.6883(3) 0.3858(3) -0.2571(2) 0.0378(7) Uani 1 1 d . . .
C22 C 0.5761(3) 0.1773(3) -0.3652(2) 0.0428(8) Uani 1 1 d . . .
H22A H 0.5051 0.0943 -0.3981 0.051 Uiso 1 1 calc R . .
C23 C 0.7093(3) 0.2048(3) -0.3818(2) 0.0405(7) Uani 1 1 d . . .
H23A H 0.7472 0.1467 -0.4313 0.049 Uiso 1 1 calc R . .
C24 C 0.9293(3) 0.4085(3) -0.3016(2) 0.0393(7) Uani 1 1 d . . .
C25 C 0.9917(3) 0.4460(3) -0.1770(2) 0.0590(9) Uani 1 1 d . . .
H25A H 0.9736 0.3647 -0.1510 0.088 Uiso 1 1 calc R . .
H25B H 0.9509 0.5071 -0.1293 0.088 Uiso 1 1 calc R . .
H25C H 1.0908 0.4904 -0.1703 0.088 Uiso 1 1 calc R . .
C26 C 0.9989(3) 0.3208(3) -0.3771(2) 0.0562(9) Uani 1 1 d . . .
H26A H 0.9884 0.2403 -0.3512 0.084 Uiso 1 1 calc R . .
H26B H 1.0965 0.3712 -0.3717 0.084 Uiso 1 1 calc R . .
H26C H 0.9565 0.2945 -0.4569 0.084 Uiso 1 1 calc R . .
C27 C 0.9460(3) 0.5335(3) -0.3415(2) 0.0563(9) Uani 1 1 d . . .
H27A H 0.9029 0.5908 -0.2920 0.084 Uiso 1 1 calc R . .
H27B H 0.9021 0.5075 -0.4208 0.084 Uiso 1 1 calc R . .
H27C H 1.0436 0.5828 -0.3375 0.084 Uiso 1 1 calc R . .
C31 C 0.4083(2) 0.5505(3) -0.1905(3) 0.0378(7) Uani 1 1 d . . .
C32 C 0.3936(3) 0.4550(3) -0.3786(2) 0.0441(8) Uani 1 1 d . . .
H32A H 0.3879 0.3906 -0.4492 0.053 Uiso 1 1 calc R . .
C33 C 0.3859(3) 0.5812(3) -0.3668(2) 0.0530(8) Uani 1 1 d . . .
H33A H 0.3820 0.6229 -0.4265 0.064 Uiso 1 1 calc R . .
C34 C 0.3992(3) 0.7793(3) -0.1941(3) 0.0501(8) Uani 1 1 d . . .
C35 C 0.3527(3) 0.8388(3) -0.2832(3) 0.0768(11) Uani 1 1 d . . .
H35A H 0.4167 0.8449 -0.3403 0.115 Uiso 1 1 calc R . .
H35B H 0.3506 0.9285 -0.2455 0.115 Uiso 1 1 calc R . .
H35C H 0.2609 0.7811 -0.3212 0.115 Uiso 1 1 calc R . .
C36 C 0.3082(3) 0.7855(3) -0.0983(2) 0.0561(9) Uani 1 1 d . . .
H36A H 0.3408 0.7525 -0.0381 0.084 Uiso 1 1 calc R . .
H36B H 0.2136 0.7294 -0.1296 0.084 Uiso 1 1 calc R . .
H36C H 0.3119 0.8784 -0.0659 0.084 Uiso 1 1 calc R . .
C37 C 0.5474(3) 0.8569(3) -0.1446(3) 0.0994(14) Uani 1 1 d . . .
H37A H 0.5724 0.8244 -0.0812 0.149 Uiso 1 1 calc R . .
H37B H 0.5591 0.9526 -0.1162 0.149 Uiso 1 1 calc R . .
H37C H 0.6064 0.8441 -0.2043 0.149 Uiso 1 1 calc R . .

loop_
_atom_site_aniso_label
_atom_site_aniso_U_11
_atom_site_aniso_U_22
_atom_site_aniso_U_33
_atom_site_aniso_U_23
_atom_site_aniso_U_13
_atom_site_aniso_U_12
Na 0.0368(7) 0.0553(7) 0.0329(6) -0.0066(5) 0.0033(5) 0.0157(6)
B 0.0322(19) 0.039(2) 0.033(2) -0.0007(16) 0.0076(15) 0.0113(16)
O1 0.0403(11) 0.0556(13) 0.0271(11) -0.0066(10) 0.0056(9) 0.0058(10)
O2 0.0422(12) 0.0392(12) 0.0461(12) -0.0125(10) 0.0122(9) 0.0100(9)
O3 0.0468(12) 0.0522(13) 0.0306(12) -0.0061(10) -0.0020(9) 0.0221(10)
N11 0.0306(13) 0.0371(14) 0.0273(13) -0.0034(11) 0.0027(11) 0.0082(11)
N12 0.0302(13) 0.0397(14) 0.0279(13) 0.0015(11) 0.0034(11) 0.0054(11)
N21 0.0294(13) 0.0362(14) 0.0345(14) -0.0051(11) 0.0054(11) 0.0063(11)
N22 0.0290(13) 0.0314(14) 0.0422(14) -0.0008(11) 0.0103(11) 0.0076(11)
N31 0.0296(13) 0.0378(14) 0.0331(14) -0.0021(12) 0.0061(10) 0.0113(11)
N32 0.0377(14) 0.0341(15) 0.0405(15) 0.0031(13) 0.0073(11) 0.0088(12)
C11 0.0319(17) 0.0395(18) 0.0317(17) 0.0002(14) 0.0039(14) 0.0106(14)
C12 0.0392(18) 0.0445(18) 0.0261(16) -0.0002(14) 0.0057(13) 0.0124(15)
C13 0.0368(17) 0.0393(17) 0.0284(17) -0.0016(13) 0.0022(13) 0.0095(14)
C14 0.0323(16) 0.0375(17) 0.0308(16) 0.0054(14) 0.0027(13) 0.0079(14)
C15 0.0455(19) 0.049(2) 0.049(2) 0.0052(16) 0.0064(16) 0.0006(16)
C16 0.0357(17) 0.0492(19) 0.0504(19) 0.0114(15) 0.0079(14) 0.0137(15)
C17 0.059(2) 0.047(2) 0.047(2) 0.0118(16) 0.0079(16) 0.0199(16)
C21 0.0342(18) 0.0408(19) 0.0337(17) -0.0002(15) 0.0090(14) 0.0134(15)
C22 0.0388(18) 0.0355(18) 0.0445(18) -0.0041(15) 0.0070(15) 0.0106(14)
C23 0.0373(18) 0.0330(17) 0.0435(18) -0.0058(14) 0.0067(14) 0.0136(14)
C24 0.0312(17) 0.0310(17) 0.053(2) 0.0079(15) 0.0137(14) 0.0082(14)
C25 0.0448(19) 0.053(2) 0.067(2) 0.0062(17) -0.0048(17) 0.0083(16)
C26 0.0411(18) 0.0430(19) 0.085(2) 0.0122(17) 0.0294(17) 0.0158(15)
C27 0.054(2) 0.046(2) 0.067(2) 0.0119(17) 0.0245(17) 0.0156(16)
C31 0.0262(16) 0.0426(19) 0.0384(19) 0.0012(16) 0.0037(14) 0.0104(14)
C32 0.0515(19) 0.047(2) 0.0293(18) 0.0051(15) 0.0082(14) 0.0132(15)
C33 0.071(2) 0.049(2) 0.041(2) 0.0137(16) 0.0185(16) 0.0200(17)
C34 0.0438(19) 0.0346(19) 0.061(2) -0.0015(16) 0.0065(16) 0.0098(15)
C35 0.102(3) 0.048(2) 0.088(3) 0.025(2) 0.031(2) 0.030(2)
C36 0.056(2) 0.050(2) 0.061(2) 0.0008(16) 0.0066(17) 0.0266(16)
C37 0.041(2) 0.062(2) 0.152(4) -0.024(2) 0.011(2) -0.0020(18)

loop_
_atom_type_symbol
_atom_type_description
_atom_type_scat_dispersion_real
_atom_type_scat_dispersion_imag
_atom_type_scat_source
C C 0.0033 0.0016 'International Tables Vol C Tables 4.2.6.8 and 6.1.1.4'
H H 0.0000 0.0000 'International Tables Vol C Tables 4.2.6.8 and 6.1.1.4'
B B 0.0013 0.0007 'International Tables Vol C Tables 4.2.6.8 and 6.1.1.4'
N N 0.0061 0.0033 'International Tables Vol C Tables 4.2.6.8 and 6.1.1.4'
O O 0.0106 0.0060 'International Tables Vol C Tables 4.2.6.8 and 6.1.1.4'
Na Na 0.0362 0.0249 'International Tables Vol C Tables 4.2.6.8 and 6.1.1.4'

loop_
_geom_angle_atom_site_label_1
_geom_angle_atom_site_label_2
_geom_angle_atom_site_label_3
_geom_angle
_geom_angle_site_symmetry_1
_geom_angle_site_symmetry_3
_geom_angle_publ_flag
O2 Na O1 120.97(7) . 2_665 ?
O2 Na O3 112.28(7) . 2_665 ?
O1 Na O3 112.56(8) 2_665 2_665 ?
O2 Na O3 99.95(7) . . ?
O1 Na O3 113.37(7) 2_665 . ?
O3 Na O3 93.58(7) 2_665 . ?
O2 Na C31 78.08(7) . . ?
O1 Na C31 121.53(8) 2_665 . ?
O3 Na C31 106.74(8) 2_665 . ?
O3 Na C31 22.49(6) . . ?
O2 Na Na 113.69(6) . 2_665 ?
O1 Na Na 124.74(6) 2_665 2_665 ?
O3 Na Na 47.29(5) 2_665 2_665 ?
O3 Na Na 46.30(5) . 2_665 ?
C31 Na Na 61.86(6) . 2_665 ?
H1 B N11 107.8(10) . . ?
H1 B N21 108.3(10) . . ?
N11 B N21 111.7(2) . . ?
H1 B N31 110.4(10) . . ?
N11 B N31 110.1(2) . . ?
N21 B N31 108.5(2) . . ?
C11 O1 Na 132.05(17) . 2_665 ?
C21 O2 Na 136.67(17) . . ?
C31 O3 Na 125.81(17) . 2_665 ?
C31 O3 Na 110.66(16) . . ?
Na O3 Na 86.41(7) 2_665 . ?
C11 N11 C12 107.6(2) . . ?
C11 N11 B 122.9(2) . . ?
C12 N11 B 128.5(2) . . ?
C11 N12 C13 108.3(2) . . ?
C11 N12 C14 124.5(2) . . ?
C13 N12 C14 127.1(2) . . ?
C21 N21 C22 107.4(2) . . ?
C21 N21 B 119.6(2) . . ?
C22 N21 B 132.3(2) . . ?
C21 N22 C23 108.1(2) . . ?
C21 N22 C24 124.0(2) . . ?
C23 N22 C24 127.9(2) . . ?
C31 N31 C32 107.9(2) . . ?
C31 N31 B 123.7(2) . . ?
C32 N31 B 128.4(2) . . ?
C31 N32 C33 108.4(2) . . ?
C31 N32 C34 123.8(2) . . ?
C33 N32 C34 125.5(3) . . ?
O1 C11 N11 126.9(2) . . ?
O1 C11 N12 125.9(2) . . ?
N11 C11 N12 107.2(2) . . ?
C13 C12 N11 109.0(2) . . ?
C12 C13 N12 107.8(2) . . ?
N12 C14 C17 109.1(2) . . ?
N12 C14 C15 109.3(2) . . ?
C17 C14 C15 108.9(2) . . ?
N12 C14 C16 109.7(2) . . ?
C17 C14 C16 110.5(2) . . ?
C15 C14 C16 109.3(2) . . ?
O2 C21 N21 126.3(2) . . ?
O2 C21 N22 125.9(2) . . ?
N21 C21 N22 107.9(2) . . ?
C23 C22 N21 108.8(2) . . ?
C22 C23 N22 107.7(2) . . ?
N22 C24 C27 108.1(2) . . ?
N22 C24 C25 109.5(2) . . ?
C27 C24 C25 110.7(2) . . ?
N22 C24 C26 109.4(2) . . ?
C27 C24 C26 109.5(2) . . ?
C25 C24 C26 109.7(2) . . ?
O3 C31 N31 126.1(3) . . ?
O3 C31 N32 125.8(2) . . ?
N31 C31 N32 108.1(2) . . ?
O3 C31 Na 46.85(13) . . ?
N31 C31 Na 98.31(16) . . ?
N32 C31 Na 130.60(17) . . ?
C33 C32 N31 108.5(2) . . ?
C32 C33 N32 106.7(3) . . ?
N32 C34 C37 109.4(2) . . ?
N32 C34 C35 109.0(2) . . ?
C37 C34 C35 110.5(3) . . ?
N32 C34 C36 109.4(2) . . ?
C37 C34 C36 109.7(3) . . ?
C35 C34 C36 108.8(2) . . ?

loop_
_geom_bond_atom_site_label_1
_geom_bond_atom_site_label_2
_geom_bond_distance
_geom_bond_site_symmetry_2
_geom_bond_publ_flag
Na O2 2.2518(19) . ?
Na O1 2.291(2) 2_665 ?
Na O3 2.347(2) 2_665 ?
Na O3 2.385(2) . ?
Na C31 3.059(3) . ?
Na Na 3.240(2) 2_665 ?
B H1 1.152(19) . ?
B N11 1.543(3) . ?
B N21 1.548(3) . ?
B N31 1.556(4) . ?
O1 C11 1.250(3) . ?
O1 Na 2.291(2) 2_665 ?
O2 C21 1.256(3) . ?
O3 C31 1.251(3) . ?
O3 Na 2.347(2) 2_665 ?
N11 C11 1.382(3) . ?
N11 C12 1.393(3) . ?
N12 C11 1.385(3) . ?
N12 C13 1.391(3) . ?
N12 C14 1.482(3) . ?
N21 C21 1.377(3) . ?
N21 C22 1.396(3) . ?
N22 C21 1.380(3) . ?
N22 C23 1.395(3) . ?
N22 C24 1.482(3) . ?
N31 C31 1.368(3) . ?
N31 C32 1.403(3) . ?
N32 C31 1.382(3) . ?
N32 C33 1.404(3) . ?
N32 C34 1.493(3) . ?
C12 C13 1.348(3) . ?
C14 C17 1.519(3) . ?
C14 C15 1.529(3) . ?
C14 C16 1.531(3) . ?
C22 C23 1.353(3) . ?
C24 C27 1.519(3) . ?
C24 C25 1.523(3) . ?
C24 C26 1.524(3) . ?
C32 C33 1.375(3) . ?
C34 C37 1.515(4) . ?
C34 C35 1.521(4) . ?
C34 C36 1.530(3) . ?
